data_7713641
loop_
_publ_author_name
'Wenger, John S.'
'Getahun, Addis'
'Johnstone, Timothy C.'

_publ_section_title
;
 Variation in pnictogen-oxygen bonding unlocks greatly enhanced
 Br&#xf8;nsted basicity for the monomeric stibine oxide.
;
_journal_name_full 'Dalton transactions (Cambridge, England : 2003)'
_journal_paper_doi 10.1039/d3dt02113k
_journal_year 2023
_chemical_formula_moiety 'C36 H52 O Sb, C6 H3 N2 O5, 2(C H Cl3)'
_chemical_formula_sum 'C44 H57 Cl6 N2 O6 Sb'
_chemical_formula_weight 1044.36
_space_group_crystal_system triclinic
_space_group_IT_number 2
_space_group_name_Hall '-P 1'
_space_group_name_H-M_alt 'P -1'
_atom_sites_solution_hydrogens mixed
_atom_sites_solution_primary dual
_audit_creation_date 2022-07-12
_audit_creation_method
;
Olex2 1.5
(compiled 2022.04.07 svn.rca3783a0 for OlexSys, GUI svn.r6498)
;
_audit_update_record
;
2023-03-21 deposited with the CCDC.	2023-07-28 downloaded from the CCDC.
;
_cell_angle_alpha 79.673(2)
_cell_angle_beta 74.232(2)
_cell_angle_gamma 76.038(2)
_cell_formula_units_Z 2
_cell_length_a 11.1814(2)
_cell_length_b 14.1312(3)
_cell_length_c 16.4708(4)
_cell_measurement_reflns_used 22756
_cell_measurement_temperature 99.99(10)
_cell_measurement_theta_max 77.0660
_cell_measurement_theta_min 2.8070
_cell_volume 2412.49(9)
_computing_cell_refinement 'CrysAlisPro 1.171.42.53a (Rigaku OD, 2022)'
_computing_data_collection 'CrysAlisPro 1.171.42.53a (Rigaku OD, 2022)'
_computing_data_reduction 'CrysAlisPro 1.171.42.53a (Rigaku OD, 2022)'
_computing_molecular_graphics 'Olex2 1.5 (Dolomanov et al., 2009)'
_computing_publication_material 'Olex2 1.5 (Dolomanov et al., 2009)'
_computing_structure_refinement 'SHELXL 2018/3 (Sheldrick, 2015)'
_computing_structure_solution 'SHELXT 2018/2 (Sheldrick, 2018)'
_diffrn_ambient_environment N~2~
_diffrn_ambient_temperature 99.99(10)
_diffrn_detector 'Hybrid Pixel Array Detector'
_diffrn_detector_area_resol_mean 10.0000
_diffrn_detector_type HyPix
_diffrn_measured_fraction_theta_full 1.000
_diffrn_measured_fraction_theta_max 1.000
_diffrn_measurement_details
;
List of Runs (angles in degrees, time in seconds):

  # Type    Start    End  Width  t~exp~   \w     \q     \k     \f   Frames
#--------------------------------------------------------------------------
  1  \w     27.00  55.00   0.50    0.11    --   49.41-113.00-120.00   56
  2  \w     74.00 108.00   0.50    0.45    --  105.75-113.00-120.00   68
  3  \w     36.00  81.00   0.50    0.45    --  105.75-125.00 -30.00   90
  4  \w     35.00 104.00   0.50    0.45    --  105.75 -99.00  60.00  138
  5  \w     81.00 106.00   0.50    0.45    --  105.75 -99.00 120.00   50
  6  \w     76.00 103.00   0.50    0.45    --  105.75 -99.00  90.00   54
  7  \w     35.00  67.00   0.50    0.45    --  105.75 -99.00 120.00   64
  8  \w     37.00  63.00   0.50    0.45    --  105.75 -99.00  90.00   52
  9  \w     63.00  89.00   0.50    0.45    --  105.75 -99.00 -30.00   52
 10  \w     35.00 105.00   0.50    0.45    --  105.75 -99.00   0.00  140
 11  \w     40.00 106.00   0.50    0.45    --  105.75 -99.00 -90.00  132
 12  \w     39.00 104.00   0.50    0.45    --  105.75 -99.00-120.00  130
 13  \w     50.00  93.00   0.50    0.45    --  105.75 -99.00-180.00   86
 14  \w    -23.00  14.00   0.50    0.11    --   49.41 -19.00 -30.00   74
 15  \w     35.00  61.00   0.50    0.45    --  105.75 -57.00-120.00   52
 16  \w     71.00 103.00   0.50    0.45    --  105.75 -77.00 -30.00   64
 17  \w     34.00  59.00   0.50    0.45    --  105.75 -57.00  60.00   50
 18  \w     34.00  67.00   0.50    0.45    --  105.75 -57.00  90.00   66
 19  \w     42.00  67.00   0.50    0.45    --  105.75 -57.00 120.00   50
 20  \w     36.00  65.00   0.50    0.45    --  105.75 -57.00 150.00   58
 21  \w    104.00 165.00   0.50    0.45    --  105.75 113.00 -28.00  122
 22  \w     98.00 176.00   0.50    0.45    --  105.75  19.00 -30.00  156
 23  \w     95.00 169.00   0.50    0.45    --  105.75  57.00  30.00  148
 24  \w    110.00 172.00   0.50    0.45    --  105.75  38.00  60.00  124
 25  \w    141.00 178.00   0.50    0.45    --  105.75  77.00 120.00   74
 26  \w    100.00 135.00   0.50    0.45    --  105.75  77.00 120.00   70
 27  \w     82.00 120.00   0.50    0.11    --   49.41  57.00 -60.00   76
 28  \w    -60.00  19.00   0.50    0.11    --  -49.41  57.00 -90.00  158
 29  \w    -42.00 -16.00   0.50    0.45    --  -84.25  38.00-180.00   52
 30  \w    -40.00 -15.00   0.50    0.45    --  -84.25  38.00 -90.00   50
 31  \w    -41.00  22.00   0.50    0.11    --  -49.41  38.00 150.00  126
 32  \w    -42.00 -17.00   0.50    0.45    --  -84.25  38.00 150.00   50
 33  \w    -41.00 -15.00   0.50    0.45    --  -84.25  38.00  60.00   52
 34  \w    -80.00 -11.00   0.50    0.11    --  -49.41 113.00 -28.00  138
 35  \w    -49.00 -23.00   0.50    0.45    --  -84.25 113.00 -28.00   52
 36  \w   -113.00 -82.00   0.50    0.11    --  -49.41 -57.00   0.00   62
 37  \w   -153.00 -94.00   0.50    0.45    --  -84.25 -57.00 -60.00  118
 38  \w   -121.00 -85.00   0.50    0.11    --  -49.41 -57.00-150.00   72
 39  \w   -156.00-129.00   0.50    0.45    --  -84.25 -77.00-150.00   54
 40  \w   -118.00 -82.00   0.50    0.45    --  -84.25-113.00-120.00   72
 41  \w   -114.00 -89.00   0.50    0.45    --  -84.25-125.00-180.00   50
 42  \w   -155.00-129.00   0.50    0.45    --  -84.25-125.00-180.00   52
 43  \w   -121.00 -96.00   0.50    0.11    --  -49.41-125.00  30.00   50
 44  \w   -116.00 -87.00   0.50    0.11    --  -49.41-125.00  60.00   58
;
_diffrn_measurement_device 'four-circle diffractometer'
_diffrn_measurement_device_type 'XtaLAB Synergy, Dualflex, HyPix'
_diffrn_measurement_method '\w scans'
_diffrn_orient_matrix_type 'CrysAlisPro convention (1999,Acta A55,543-557)'
_diffrn_orient_matrix_UB_11 0.1306818000
_diffrn_orient_matrix_UB_12 0.0290640000
_diffrn_orient_matrix_UB_13 -0.0262490000
_diffrn_orient_matrix_UB_21 -0.0130176000
_diffrn_orient_matrix_UB_22 0.0156434000
_diffrn_orient_matrix_UB_23 0.0924475000
_diffrn_orient_matrix_UB_31 0.0642941000
_diffrn_orient_matrix_UB_32 -0.1082595000
_diffrn_orient_matrix_UB_33 0.0187745000
_diffrn_radiation_monochromator mirror
_diffrn_radiation_probe x-ray
_diffrn_radiation_type 'Cu K\a'
_diffrn_radiation_wavelength 1.54184
_diffrn_reflns_av_R_equivalents 0.0457
_diffrn_reflns_av_unetI/netI 0.0428
_diffrn_reflns_Laue_measured_fraction_full 1.000
_diffrn_reflns_Laue_measured_fraction_max 1.000
_diffrn_reflns_limit_h_max 13
_diffrn_reflns_limit_h_min -13
_diffrn_reflns_limit_k_max 13
_diffrn_reflns_limit_k_min -16
_diffrn_reflns_limit_l_max 19
_diffrn_reflns_limit_l_min -19
_diffrn_reflns_number 30917
_diffrn_reflns_point_group_measured_fraction_full 1.000
_diffrn_reflns_point_group_measured_fraction_max 1.000
_diffrn_reflns_theta_full 67.080
_diffrn_reflns_theta_max 67.080
_diffrn_reflns_theta_min 2.809
_diffrn_source 'micro-focus sealed X-ray tube'
_diffrn_source_type 'PhotonJet (Cu) X-ray Source'
_exptl_absorpt_coefficient_mu 7.967
_exptl_absorpt_correction_T_max 0.60561
_exptl_absorpt_correction_T_min 0.57292
_exptl_absorpt_correction_type sphere
_exptl_absorpt_process_details
;
CrysAlisPro 1.171.42.53a (Rigaku Oxford Diffraction, 2022)
Spherical absorption correction
using equivalent radius and absorption coefficient.
Empirical absorption correction using spherical harmonics,
implemented in SCALE3 ABSPACK scaling algorithm.
;
_exptl_crystal_colour colorless
_exptl_crystal_density_diffrn 1.438
_exptl_crystal_description sphere
_exptl_crystal_F_000 1072
_exptl_crystal_size_max 0.19
_exptl_crystal_size_mid 0.08
_exptl_crystal_size_min 0.05
_exptl_crystal_size_rad 0.051
_refine_diff_density_max 0.786
_refine_diff_density_min -1.012
_refine_diff_density_rms 0.078
_refine_ls_extinction_method none
_refine_ls_goodness_of_fit_ref 1.048
_refine_ls_hydrogen_treatment mixed
_refine_ls_matrix_type full
_refine_ls_number_parameters 621
_refine_ls_number_reflns 8624
_refine_ls_number_restraints 285
_refine_ls_restrained_S_all 1.078
_refine_ls_R_factor_all 0.0367
_refine_ls_R_factor_gt 0.0346
_refine_ls_shift/su_max 0.001
_refine_ls_shift/su_mean 0.000
_refine_ls_structure_factor_coef Fsqd
_refine_ls_weighting_details 'w=1/[\s^2^(Fo^2^)+(0.0494P)^2^+2.2113P] where P=(Fo^2^+2Fc^2^)/3'
_refine_ls_weighting_scheme calc
_refine_ls_wR_factor_gt 0.0908
_refine_ls_wR_factor_ref 0.0925
_reflns_Friedel_coverage 0.000
_reflns_number_gt 8125
_reflns_number_total 8624
_reflns_threshold_expression 'I > 2\s(I)'
_cod_data_source_file d3dt02113k2.cif
_cod_data_source_block 5
_cod_original_cell_volume 2412.49(10)
_cod_database_code 7713641
_shelx_shelxl_version_number 2018/3
_chemical_oxdiff_formula 'C42 H54 O8 Sb1 N3'
_chemical_oxdiff_usercomment 'Dipp3SbOH DNP AG0005'
_shelx_space_group_comment
;
The symmetry employed for this shelxl refinement is uniquely defined
by the following loop, which should always be used as a source of
symmetry information in preference to the above space-group names.
They are only intended as comments.
;
_shelx_estimated_absorpt_t_max 0.691
_shelx_estimated_absorpt_t_min 0.313
_olex2_refinement_description
;
1. Fixed Uiso
 At 1.2 times of:
  All C(H) groups
 At 1.5 times of:
  All C(H,H,H) groups
2. Restrained distances
 O1-H1
 0.84 with sigma of 0.02
 C5A-Cl1A \\sim C5A-Cl2A
 with sigma of 0.02
 C5A-Cl2A \\sim C5A-Cl3A
 with sigma of 0.02
 C5A-Cl3A \\sim C5A-Cl1A
 with sigma of 0.02
 C5A-Cl1A \\sim C5B-Cl1B
 with sigma of 0.02
 C5A-Cl2A \\sim C5B-Cl2B
 with sigma of 0.02
 C5A-Cl3A \\sim C5B-Cl3B
 with sigma of 0.02
 C6A-Cl4A \\sim C6B-Cl4B
 with sigma of 0.02
 C6A-Cl5A \\sim C6B-Cl5B
 with sigma of 0.02
 C6A-Cl6A \\sim C6B-Cl6B
 with sigma of 0.02
 Cl1A-Cl2A \\sim Cl1A-Cl3A
 with sigma of 0.02
 Cl4A-Cl5A \\sim Cl4A-Cl6A
 with sigma of 0.02
 Cl1A-Cl2A \\sim Cl1B-Cl2B
 with sigma of 0.02
 Cl2A-Cl3A \\sim Cl2B-Cl3B
 with sigma of 0.02
 Cl3A-Cl1A \\sim Cl3B-Cl1B
 with sigma of 0.02
 Cl4A-Cl5A \\sim Cl4B-Cl5B
 with sigma of 0.02
 Cl5A-Cl6A \\sim Cl5B-Cl6B
 with sigma of 0.02
 Cl6A-Cl4A \\sim Cl6B-Cl4B
 with sigma of 0.02
3. Uiso/Uaniso restraints and constraints
Cl5B \\sim Cl6A \\sim Cl6B \\sim C6B \\sim Cl5A \\sim C6A \\sim Cl4B \\sim
Cl4A: within 2A with sigma of 0.005 and sigma for terminal atoms of 0.01 within
2A
Cl3B \\sim Cl3A \\sim C5B \\sim C5A \\sim Cl2A \\sim Cl2B \\sim Cl1B \\sim
Cl1A: within 2A with sigma of 0.01 and sigma for terminal atoms of 0.02 within
2A
4. Rigid body (RIGU) restrains
 Cl5B, Cl6A, Cl6B, C6B, Cl5A, C6A, Cl4B, Cl4A
 with sigma for 1-2 distances of 0.001 and sigma for 1-3 distances of 0.001
 Cl3B, Cl3A, C5B, C5A, Cl2A, Cl2B, Cl1B, Cl1A
 with sigma for 1-2 distances of 0.001 and sigma for 1-3 distances of 0.001
5. Others
 Sof(C5B)=Sof(H5B)=Sof(Cl1B)=Sof(Cl2B)=Sof(Cl3B)=Sof(C6B)=Sof(H6B)=Sof(Cl5B)=
 Sof(Cl4B)=Sof(Cl6B)=1-FVAR(1)
 Sof(C5A)=Sof(H5A)=Sof(Cl1A)=Sof(Cl2A)=Sof(Cl3A)=Sof(C6A)=Sof(H6A)=Sof(Cl4A)=
 Sof(Cl5A)=Sof(Cl6A)=FVAR(1)
6.a Ternary CH refined with riding coordinates:
 C17(H17), C37(H37), C38(H38), C18(H18), C27(H27), C28(H28), C5A(H5A),
 C6A(H6A), C5B(H5B), C6B(H6B)
6.b Aromatic/amide H refined with riding coordinates:
 C46(H46), C33(H33), C24(H24), C45(H45), C43(H43), C14(H14), C15(H15),
 C23(H23), C13(H13), C25(H25), C34(H34), C35(H35)
6.c Idealised Me refined as rotating group:
 C171(H17A,H17B,H17C), C371(H37A,H37B,H37C), C181(H18A,H18B,H18C), C382(H38A,
 H38B,H38C), C172(H17D,H17E,H17F), C182(H18D,H18E,H18F), C372(H37D,H37E,H37F),
 C281(H28A,H28B,H28C), C272(H27A,H27B,H27C), C381(H38D,H38E,H38F), C282(H28D,
 H28E,H28F), C271(H27D,H27E,H27F)
;
_olex2_submission_special_instructions 'No special instructions were received'
_oxdiff_exptl_absorpt_empirical_details
;
Empirical correction (ABSPACK) includes:
- Absorption correction using spherical harmonics
- Frame scaling
- Detector area scaling
;
_oxdiff_exptl_absorpt_empirical_full_max 1.700
_oxdiff_exptl_absorpt_empirical_full_min 0.796

loop_
_space_group_symop_operation_xyz
'x, y, z'
'-x, -y, -z'

loop_
_atom_site_label
_atom_site_type_symbol
_atom_site_fract_x
_atom_site_fract_y
_atom_site_fract_z
_atom_site_U_iso_or_equiv
_atom_site_adp_type
_atom_site_occupancy
_atom_site_site_symmetry_order
_atom_site_calc_flag
_atom_site_refinement_flags_posn
_atom_site_refinement_flags_adp
_atom_site_refinement_flags_occupancy
_atom_site_disorder_assembly
_atom_site_disorder_group
Sb1 Sb 0.43354(2) 0.31994(2) 0.81873(2) 0.01902(7) Uani 1 1 d . . . . .
O1 O 0.58633(18) 0.26050(14) 0.85263(13) 0.0240(4) Uani 1 1 d D . . . .
O2 O 0.7742(2) 0.17003(15) 0.75083(14) 0.0296(5) Uani 1 1 d . . . . .
O5 O 1.2496(2) -0.14019(16) 0.81636(17) 0.0392(5) Uani 1 1 d . . . . .
O6 O 1.1349(2) -0.13655(17) 0.94542(16) 0.0399(6) Uani 1 1 d . . . . .
O3 O 0.9839(2) 0.19954(18) 0.61640(16) 0.0466(6) Uani 1 1 d . . . . .
O4 O 1.0805(3) 0.0551(2) 0.58339(17) 0.0537(7) Uani 1 1 d . . . . .
N2 N 1.1517(2) -0.10921(18) 0.86814(19) 0.0308(6) Uani 1 1 d . . . . .
C11 C 0.2988(3) 0.30660(18) 0.93844(18) 0.0209(5) Uani 1 1 d . . . . .
N1 N 1.0154(3) 0.1110(2) 0.63588(18) 0.0352(6) Uani 1 1 d . . . . .
C31 C 0.4601(3) 0.46627(19) 0.76379(18) 0.0227(6) Uani 1 1 d . . . . .
C17 C 0.4511(3) 0.3431(2) 1.01748(19) 0.0244(6) Uani 1 1 d . . . . .
H17 H 0.489470 0.372225 0.959020 0.029 Uiso 1 1 calc R U . . .
C32 C 0.5806(3) 0.4803(2) 0.71544(19) 0.0247(6) Uani 1 1 d . . . . .
C46 C 0.8475(3) 0.0689(2) 0.8660(2) 0.0273(6) Uani 1 1 d . . . . .
H46 H 0.770942 0.092256 0.905523 0.033 Uiso 1 1 calc R U . . .
C33 C 0.5973(3) 0.5775(2) 0.6907(2) 0.0320(7) Uani 1 1 d . . . . .
H33 H 0.677494 0.589308 0.657596 0.038 Uiso 1 1 calc R U . . .
C24 C 0.3541(4) 0.0982(3) 0.6503(2) 0.0417(8) Uani 1 1 d . . . . .
H24 H 0.339334 0.055195 0.617490 0.050 Uiso 1 1 calc R U . . .
C37 C 0.2233(3) 0.5372(2) 0.82782(19) 0.0279(6) Uani 1 1 d . . . . .
H37 H 0.218932 0.466330 0.834358 0.033 Uiso 1 1 calc R U . . .
C171 C 0.5523(3) 0.2605(2) 1.0476(2) 0.0315(7) Uani 1 1 d . . . . .
H17A H 0.517725 0.233307 1.106058 0.047 Uiso 1 1 calc R U . . .
H17B H 0.626621 0.286872 1.045692 0.047 Uiso 1 1 calc R U . . .
H17C H 0.577354 0.208639 1.010426 0.047 Uiso 1 1 calc R U . . .
C45 C 0.9393(3) -0.0010(2) 0.8956(2) 0.0276(6) Uani 1 1 d . . . . .
H45 H 0.926438 -0.024616 0.954389 0.033 Uiso 1 1 calc R U . . .
C12 C 0.3367(3) 0.30490(19) 1.01363(18) 0.0225(6) Uani 1 1 d . . . . .
C16 C 0.1812(3) 0.2835(2) 0.94073(19) 0.0236(6) Uani 1 1 d . . . . .
C38 C 0.6943(3) 0.3993(2) 0.68881(19) 0.0246(6) Uani 1 1 d . . . . .
H38 H 0.664332 0.335954 0.699884 0.030 Uiso 1 1 calc R U . . .
C26 C 0.3494(3) 0.2631(2) 0.6728(2) 0.0289(6) Uani 1 1 d . . . . .
C43 C 1.0737(3) -0.0027(2) 0.7526(2) 0.0276(6) Uani 1 1 d . . . . .
H43 H 1.149810 -0.028783 0.713973 0.033 Uiso 1 1 calc R U . . .
C371 C 0.1845(3) 0.5694(3) 0.9166(2) 0.0384(8) Uani 1 1 d . . . . .
H37A H 0.239689 0.527074 0.951489 0.058 Uiso 1 1 calc R U . . .
H37B H 0.096163 0.563971 0.942862 0.058 Uiso 1 1 calc R U . . .
H37C H 0.192630 0.637689 0.912404 0.058 Uiso 1 1 calc R U . . .
C22 C 0.4285(3) 0.1209(2) 0.7694(2) 0.0289(6) Uani 1 1 d . . . . .
C181 C 0.0950(3) 0.2079(3) 0.8441(2) 0.0385(8) Uani 1 1 d . . . . .
H18A H 0.035984 0.180705 0.893298 0.058 Uiso 1 1 calc R U . . .
H18B H 0.174266 0.159264 0.830881 0.058 Uiso 1 1 calc R U . . .
H18C H 0.056936 0.224482 0.795053 0.058 Uiso 1 1 calc R U . . .
C21 C 0.4034(3) 0.2233(2) 0.74302(19) 0.0240(6) Uani 1 1 d . . . . .
C14 C 0.1518(3) 0.2390(2) 1.0924(2) 0.0308(7) Uani 1 1 d . . . . .
H14 H 0.104859 0.211355 1.144715 0.037 Uiso 1 1 calc R U . . .
C382 C 0.7900(3) 0.3902(2) 0.7425(2) 0.0294(6) Uani 1 1 d . . . . .
H38A H 0.861510 0.335750 0.726736 0.044 Uiso 1 1 calc R U . . .
H38B H 0.748591 0.377594 0.802861 0.044 Uiso 1 1 calc R U . . .
H38C H 0.821183 0.451470 0.732281 0.044 Uiso 1 1 calc R U . . .
C172 C 0.4098(3) 0.4241(2) 1.0767(2) 0.0326(7) Uani 1 1 d . . . . .
H17D H 0.371332 0.396921 1.134355 0.049 Uiso 1 1 calc R U . . .
H17E H 0.347681 0.478009 1.055909 0.049 Uiso 1 1 calc R U . . .
H17F H 0.484035 0.448850 1.077559 0.049 Uiso 1 1 calc R U . . .
C15 C 0.1100(3) 0.2487(2) 1.0190(2) 0.0274(6) Uani 1 1 d . . . . .
H15 H 0.031721 0.231485 1.022025 0.033 Uiso 1 1 calc R U . . .
C23 C 0.4022(3) 0.0602(2) 0.7207(2) 0.0376(7) Uani 1 1 d . . . . .
H23 H 0.417822 -0.008875 0.736633 0.045 Uiso 1 1 calc R U . . .
C18 C 0.1229(3) 0.3005(2) 0.8646(2) 0.0283(6) Uani 1 1 d . . . . .
H18 H 0.183983 0.326527 0.813827 0.034 Uiso 1 1 calc R U . . .
C44 C 1.0526(3) -0.0376(2) 0.8382(2) 0.0270(6) Uani 1 1 d . . . . .
C36 C 0.3585(3) 0.5462(2) 0.78343(19) 0.0263(6) Uani 1 1 d . . . . .
C13 C 0.2616(3) 0.2692(2) 1.08994(19) 0.0272(6) Uani 1 1 d . . . . .
H13 H 0.286375 0.265572 1.141379 0.033 Uiso 1 1 calc R U . . .
C182 C -0.0009(3) 0.3790(3) 0.8798(2) 0.0336(7) Uani 1 1 d . . . . .
H18D H -0.028596 0.400052 0.826660 0.050 Uiso 1 1 calc R U . . .
H18E H 0.014000 0.435615 0.899501 0.050 Uiso 1 1 calc R U . . .
H18F H -0.066941 0.351090 0.923019 0.050 Uiso 1 1 calc R U . . .
C27 C 0.4756(3) 0.0716(2) 0.8482(2) 0.0323(7) Uani 1 1 d . . . . .
H27 H 0.498952 0.122614 0.872550 0.039 Uiso 1 1 calc R U . . .
C25 C 0.3273(3) 0.1979(3) 0.6271(2) 0.0380(7) Uani 1 1 d . . . . .
H25 H 0.293024 0.222863 0.578915 0.046 Uiso 1 1 calc R U . . .
C372 C 0.1298(3) 0.5951(2) 0.7748(2) 0.0369(7) Uani 1 1 d . . . . .
H37D H 0.045156 0.581311 0.801651 0.055 Uiso 1 1 calc R U . . .
H37E H 0.157882 0.575323 0.717414 0.055 Uiso 1 1 calc R U . . .
H37F H 0.126724 0.665540 0.771399 0.055 Uiso 1 1 calc R U . . .
C34 C 0.5005(3) 0.6561(2) 0.7131(2) 0.0380(8) Uani 1 1 d . . . . .
H34 H 0.515288 0.721047 0.697299 0.046 Uiso 1 1 calc R U . . .
C41 C 0.8616(3) 0.1084(2) 0.7785(2) 0.0259(6) Uani 1 1 d . . . . .
C42 C 0.9830(3) 0.0702(2) 0.7242(2) 0.0272(6) Uani 1 1 d . . . . .
C28 C 0.3167(3) 0.3725(2) 0.6441(2) 0.0316(7) Uani 1 1 d . . . . .
H28 H 0.310209 0.407512 0.693207 0.038 Uiso 1 1 calc R U . . .
C35 C 0.3824(3) 0.6407(2) 0.7582(2) 0.0356(7) Uani 1 1 d . . . . .
H35 H 0.315884 0.695637 0.772483 0.043 Uiso 1 1 calc R U . . .
C281 C 0.1875(3) 0.4041(3) 0.6199(2) 0.0411(8) Uani 1 1 d . . . . .
H28A H 0.192454 0.375122 0.568990 0.062 Uiso 1 1 calc R U . . .
H28B H 0.166318 0.475894 0.608362 0.062 Uiso 1 1 calc R U . . .
H28C H 0.121641 0.381416 0.666945 0.062 Uiso 1 1 calc R U . . .
C272 C 0.3733(3) 0.0283(2) 0.9162(2) 0.0362(7) Uani 1 1 d . . . . .
H27A H 0.301084 0.081184 0.934773 0.054 Uiso 1 1 calc R U . . .
H27B H 0.408138 -0.004905 0.964817 0.054 Uiso 1 1 calc R U . . .
H27C H 0.345122 -0.019014 0.892564 0.054 Uiso 1 1 calc R U . . .
C381 C 0.7606(3) 0.4154(2) 0.5941(2) 0.0329(7) Uani 1 1 d . . . . .
H38D H 0.802480 0.471346 0.583633 0.049 Uiso 1 1 calc R U . . .
H38E H 0.697562 0.428793 0.560030 0.049 Uiso 1 1 calc R U . . .
H38F H 0.824017 0.356272 0.578275 0.049 Uiso 1 1 calc R U . . .
C282 C 0.4215(3) 0.4046(3) 0.5720(2) 0.0418(8) Uani 1 1 d . . . . .
H28D H 0.502519 0.383216 0.588578 0.063 Uiso 1 1 calc R U . . .
H28E H 0.402866 0.476289 0.559320 0.063 Uiso 1 1 calc R U . . .
H28F H 0.426807 0.374897 0.521343 0.063 Uiso 1 1 calc R U . . .
C271 C 0.5953(3) -0.0087(2) 0.8247(3) 0.0395(8) Uani 1 1 d . . . . .
H27D H 0.573629 -0.061421 0.803544 0.059 Uiso 1 1 calc R U . . .
H27E H 0.628733 -0.035481 0.875089 0.059 Uiso 1 1 calc R U . . .
H27F H 0.659717 0.019666 0.780388 0.059 Uiso 1 1 calc R U . . .
C5A C 1.1327(5) 0.1964(4) 0.4008(4) 0.0478(12) Uani 0.837(3) 1 d D U P A 1
H5A H 1.076367 0.189206 0.459238 0.057 Uiso 0.837(3) 1 calc R U P A 1
Cl1A Cl 1.1018(2) 0.31984(13) 0.3581(2) 0.0932(8) Uani 0.837(3) 1 d D U P A 1
Cl2A Cl 1.09909(17) 0.12162(15) 0.33922(13) 0.0664(5) Uani 0.837(3) 1 d D U P A 1
Cl3A Cl 1.2903(3) 0.1594(3) 0.4087(3) 0.0913(11) Uani 0.837(3) 1 d D U P A 1
C6A C 0.7340(6) 0.1465(4) 0.4784(4) 0.0534(10) Uani 0.837(3) 1 d D U P A 1
H6A H 0.807446 0.092093 0.460251 0.064 Uiso 0.837(3) 1 calc R U P A 1
Cl4A Cl 0.77112(17) 0.25850(11) 0.42053(9) 0.0672(4) Uani 0.837(3) 1 d D U P A 1
Cl5A Cl 0.60041(13) 0.12520(11) 0.45310(10) 0.0596(4) Uani 0.837(3) 1 d D U P A 1
Cl6A Cl 0.71121(15) 0.14901(13) 0.58723(8) 0.0448(4) Uani 0.837(3) 1 d D U P A 1
C5B C 1.140(2) 0.1895(15) 0.4102(17) 0.058(4) Uani 0.163(3) 1 d D U P A 2
H5B H 1.089440 0.152732 0.460018 0.069 Uiso 0.163(3) 1 calc R U P A 2
Cl1B Cl 1.0894(9) 0.3155(7) 0.4137(6) 0.072(2) Uani 0.163(3) 1 d D U P A 2
Cl2B Cl 1.1227(11) 0.1622(8) 0.3154(6) 0.080(3) Uani 0.163(3) 1 d D U P A 2
Cl3B Cl 1.3013(11) 0.1546(10) 0.4080(6) 0.045(2) Uani 0.163(3) 1 d D U P A 2
C6B C 0.731(3) 0.1356(17) 0.4771(15) 0.064(2) Uani 0.163(3) 1 d D U P A 2
H6B H 0.812112 0.100947 0.441875 0.077 Uiso 0.163(3) 1 calc R U P A 2
Cl5B Cl 0.6134(10) 0.0664(8) 0.4968(7) 0.090(2) Uani 0.163(3) 1 d D U P A 2
Cl4B Cl 0.6818(11) 0.2512(8) 0.4246(6) 0.097(2) Uani 0.163(3) 1 d D U P A 2
Cl6B Cl 0.7534(13) 0.1510(12) 0.5733(8) 0.086(3) Uani 0.163(3) 1 d D U P A 2
H1 H 0.638(4) 0.235(4) 0.812(2) 0.075(17) Uiso 1 1 d D . . . .

loop_
_atom_site_aniso_label
_atom_site_aniso_U_11
_atom_site_aniso_U_22
_atom_site_aniso_U_33
_atom_site_aniso_U_23
_atom_site_aniso_U_13
_atom_site_aniso_U_12
Sb1 0.01694(10) 0.01649(10) 0.02583(11) -0.00181(6) -0.00999(7) -0.00256(6)
O1 0.0193(10) 0.0233(9) 0.0308(11) -0.0008(8) -0.0115(8) -0.0023(8)
O2 0.0247(10) 0.0280(10) 0.0337(11) -0.0017(8) -0.0114(9) 0.0023(8)
O5 0.0313(12) 0.0278(11) 0.0584(15) -0.0100(10) -0.0180(11) 0.0064(9)
O6 0.0333(12) 0.0364(12) 0.0519(15) 0.0105(11) -0.0230(11) -0.0080(10)
O3 0.0429(14) 0.0365(13) 0.0433(14) 0.0060(10) -0.0026(11) 0.0074(11)
O4 0.0647(18) 0.0468(15) 0.0378(14) -0.0138(11) -0.0040(13) 0.0078(13)
N2 0.0270(13) 0.0208(12) 0.0494(17) -0.0022(11) -0.0183(12) -0.0051(10)
C11 0.0208(13) 0.0158(12) 0.0271(14) -0.0021(10) -0.0089(11) -0.0024(10)
N1 0.0310(14) 0.0339(15) 0.0366(15) -0.0060(12) -0.0084(12) 0.0029(11)
C31 0.0246(14) 0.0187(13) 0.0290(14) -0.0006(11) -0.0148(12) -0.0046(11)
C17 0.0262(14) 0.0201(13) 0.0304(15) -0.0023(11) -0.0128(12) -0.0050(11)
C32 0.0245(14) 0.0229(13) 0.0302(15) 0.0016(11) -0.0156(12) -0.0048(11)
C46 0.0199(14) 0.0269(14) 0.0362(16) -0.0042(12) -0.0086(12) -0.0045(11)
C33 0.0284(15) 0.0273(15) 0.0430(18) 0.0053(13) -0.0151(14) -0.0104(12)
C24 0.046(2) 0.0443(19) 0.046(2) -0.0177(16) -0.0153(16) -0.0183(16)
C37 0.0251(15) 0.0230(14) 0.0329(16) -0.0024(12) -0.0105(12) 0.0033(11)
C171 0.0283(16) 0.0304(15) 0.0396(17) -0.0018(13) -0.0195(14) -0.0022(12)
C45 0.0265(15) 0.0243(14) 0.0361(16) 0.0005(12) -0.0145(13) -0.0079(12)
C12 0.0211(13) 0.0156(12) 0.0314(15) -0.0025(10) -0.0113(11) 0.0007(10)
C16 0.0203(13) 0.0201(13) 0.0315(15) -0.0043(11) -0.0090(11) -0.0019(10)
C38 0.0202(13) 0.0252(14) 0.0308(15) 0.0021(11) -0.0128(12) -0.0054(11)
C26 0.0231(14) 0.0359(16) 0.0308(15) -0.0057(12) -0.0082(12) -0.0087(12)
C43 0.0228(14) 0.0229(14) 0.0407(17) -0.0100(12) -0.0111(13) -0.0030(11)
C371 0.0415(19) 0.0359(17) 0.0356(18) -0.0074(14) -0.0137(15) 0.0035(14)
C22 0.0246(15) 0.0261(14) 0.0380(16) -0.0087(12) -0.0058(13) -0.0074(12)
C181 0.0301(17) 0.0469(19) 0.047(2) -0.0160(16) -0.0101(15) -0.0155(14)
C21 0.0201(13) 0.0252(14) 0.0299(15) -0.0067(11) -0.0078(11) -0.0062(11)
C14 0.0281(15) 0.0267(14) 0.0329(16) 0.0037(12) -0.0059(13) -0.0036(12)
C382 0.0208(14) 0.0305(15) 0.0405(17) 0.0018(13) -0.0164(13) -0.0061(12)
C172 0.0411(18) 0.0258(15) 0.0370(17) -0.0074(12) -0.0185(14) -0.0053(13)
C15 0.0188(13) 0.0232(14) 0.0400(17) -0.0040(12) -0.0067(12) -0.0042(11)
C23 0.0391(18) 0.0289(16) 0.050(2) -0.0125(14) -0.0110(16) -0.0110(14)
C18 0.0216(14) 0.0337(15) 0.0340(16) -0.0066(12) -0.0106(12) -0.0075(12)
C44 0.0227(14) 0.0189(13) 0.0444(17) -0.0037(12) -0.0165(13) -0.0039(11)
C36 0.0300(15) 0.0207(13) 0.0307(15) -0.0013(11) -0.0154(12) -0.0017(11)
C13 0.0274(15) 0.0250(14) 0.0281(15) 0.0006(11) -0.0109(12) -0.0009(11)
C182 0.0225(15) 0.0449(18) 0.0355(17) -0.0060(14) -0.0134(13) -0.0026(13)
C27 0.0347(17) 0.0180(13) 0.0465(19) -0.0010(12) -0.0124(14) -0.0088(12)
C25 0.0404(19) 0.0461(19) 0.0374(18) -0.0116(15) -0.0165(15) -0.0145(15)
C372 0.0300(16) 0.0354(17) 0.0408(18) 0.0008(14) -0.0141(14) 0.0042(13)
C34 0.0418(19) 0.0195(14) 0.055(2) 0.0047(14) -0.0195(16) -0.0094(13)
C41 0.0250(14) 0.0205(13) 0.0358(16) -0.0038(11) -0.0147(12) -0.0028(11)
C42 0.0249(15) 0.0237(14) 0.0344(16) -0.0069(12) -0.0098(12) -0.0026(11)
C28 0.0294(16) 0.0379(17) 0.0323(16) -0.0029(13) -0.0174(13) -0.0055(13)
C35 0.0364(18) 0.0194(14) 0.052(2) -0.0030(13) -0.0202(15) 0.0014(12)
C281 0.0344(18) 0.051(2) 0.0439(19) -0.0035(16) -0.0229(15) -0.0059(15)
C272 0.0318(17) 0.0279(15) 0.0473(19) 0.0022(14) -0.0102(15) -0.0071(13)
C381 0.0263(15) 0.0363(16) 0.0356(17) 0.0020(13) -0.0105(13) -0.0066(13)
C282 0.0360(18) 0.048(2) 0.0425(19) 0.0075(15) -0.0173(15) -0.0107(15)
C271 0.0308(17) 0.0272(16) 0.061(2) -0.0035(15) -0.0137(16) -0.0048(13)
C5A 0.045(2) 0.065(3) 0.042(2) 0.008(2) -0.0204(19) -0.026(2)
Cl1A 0.0942(13) 0.0655(9) 0.143(2) 0.0389(11) -0.0710(14) -0.0490(9)
Cl2A 0.0621(9) 0.0770(11) 0.0745(11) -0.0273(9) -0.0258(8) -0.0171(8)
Cl3A 0.0553(14) 0.132(2) 0.098(2) 0.0093(19) -0.0431(14) -0.0304(14)
C6A 0.052(2) 0.056(2) 0.055(2) -0.0179(18) -0.0200(17) -0.0014(18)
Cl4A 0.0757(11) 0.0756(9) 0.0521(7) 0.0054(6) -0.0148(7) -0.0289(7)
Cl5A 0.0585(7) 0.0618(8) 0.0722(9) -0.0264(7) -0.0321(6) -0.0057(6)
Cl6A 0.0483(8) 0.0464(6) 0.0361(6) -0.0029(5) -0.0123(5) -0.0019(6)
C5B 0.055(6) 0.077(6) 0.061(6) -0.005(5) -0.027(4) -0.037(4)
Cl1B 0.078(4) 0.075(4) 0.064(4) -0.011(4) -0.006(4) -0.032(3)
Cl2B 0.112(6) 0.098(6) 0.061(5) -0.005(4) -0.049(4) -0.054(5)
Cl3B 0.042(4) 0.087(6) 0.016(3) 0.003(4) -0.007(3) -0.038(3)
C6B 0.062(3) 0.068(3) 0.063(3) -0.012(3) -0.020(3) -0.004(3)
Cl5B 0.090(4) 0.093(4) 0.084(4) -0.031(4) -0.011(4) -0.008(4)
Cl4B 0.078(4) 0.114(4) 0.084(4) 0.010(4) -0.020(4) -0.007(4)
Cl6B 0.077(5) 0.083(5) 0.092(4) -0.010(4) -0.027(4) 0.003(4)

loop_
_atom_type_symbol
_atom_type_description
_atom_type_scat_dispersion_real
_atom_type_scat_dispersion_imag
_atom_type_scat_source
C C 0.0181 0.0091 'International Tables Vol C Tables 4.2.6.8 and 6.1.1.4'
H H 0.0000 0.0000 'International Tables Vol C Tables 4.2.6.8 and 6.1.1.4'
N N 0.0311 0.0180 'International Tables Vol C Tables 4.2.6.8 and 6.1.1.4'
O O 0.0492 0.0322 'International Tables Vol C Tables 4.2.6.8 and 6.1.1.4'
Sb Sb -0.0562 5.8946 'International Tables Vol C Tables 4.2.6.8 and 6.1.1.4'
Cl Cl 0.3639 0.7018 'International Tables Vol C Tables 4.2.6.8 and 6.1.1.4'

loop_
_exptl_crystal_face_index_h
_exptl_crystal_face_index_k
_exptl_crystal_face_index_l
_exptl_crystal_face_perp_dist
0 -2 -1 0.0338
0 2 1 0.0447
1 -1 2 0.0589
-1 1 -2 0.0615
-1 2 -2 0.0613
0 1 1 0.0454
0 -1 -1 0.0308
0 1 2 0.0415
0 0 -1 0.0133
0 0 1 0.0318
0 -1 2 0.0361
-1 0 -2 0.0705
1 2 2 0.0680
-1 -2 -2 0.0579
0 -1 1 0.0390
1 0 -2 0.0464
-1 0 2 0.0820
-1 -1 2 0.0765
-1 1 1 0.0944
1 1 -2 0.0546
0 2 -1 0.0404
-2 -1 -1 0.1043
-2 0 -1 0.1036
2 1 1 0.0833
2 -1 1 0.0733
1 0 1 0.0708
1 1 1 0.0759
0 -1 0 0.0350

loop_
_geom_angle_atom_site_label_1
_geom_angle_atom_site_label_2
_geom_angle_atom_site_label_3
_geom_angle
_geom_angle_site_symmetry_1
_geom_angle_site_symmetry_3
_geom_angle_publ_flag
O1 Sb1 C11 100.15(10) . . ?
O1 Sb1 C31 103.76(9) . . ?
O1 Sb1 C21 107.17(10) . . ?
C11 Sb1 C31 116.96(10) . . ?
C11 Sb1 C21 106.36(11) . . ?
C21 Sb1 C31 120.09(11) . . ?
Sb1 O1 H1 108(4) . . ?
O5 N2 O6 122.7(3) . . ?
O5 N2 C44 119.0(3) . . ?
O6 N2 C44 118.4(3) . . ?
C12 C11 Sb1 119.2(2) . . ?
C12 C11 C16 121.3(3) . . ?
C16 C11 Sb1 118.7(2) . . ?
O3 N1 O4 122.4(3) . . ?
O3 N1 C42 119.4(3) . . ?
O4 N1 C42 118.2(3) . . ?
C32 C31 Sb1 119.50(19) . . ?
C32 C31 C36 121.6(3) . . ?
C36 C31 Sb1 118.7(2) . . ?
C171 C17 H17 108.3 . . ?
C171 C17 C172 109.7(2) . . ?
C12 C17 H17 108.3 . . ?
C12 C17 C171 111.7(2) . . ?
C12 C17 C172 110.5(2) . . ?
C172 C17 H17 108.3 . . ?
C31 C32 C38 125.5(2) . . ?
C33 C32 C31 117.3(3) . . ?
C33 C32 C38 117.2(3) . . ?
C45 C46 H46 118.5 . . ?
C45 C46 C41 123.0(3) . . ?
C41 C46 H46 118.5 . . ?
C32 C33 H33 119.2 . . ?
C34 C33 C32 121.6(3) . . ?
C34 C33 H33 119.2 . . ?
C23 C24 H24 119.8 . . ?
C25 C24 H24 119.8 . . ?
C25 C24 C23 120.4(3) . . ?
C371 C37 H37 107.6 . . ?
C371 C37 C372 110.5(3) . . ?
C36 C37 H37 107.6 . . ?
C36 C37 C371 111.7(3) . . ?
C36 C37 C372 111.5(3) . . ?
C372 C37 H37 107.6 . . ?
C17 C171 H17A 109.5 . . ?
C17 C171 H17B 109.5 . . ?
C17 C171 H17C 109.5 . . ?
H17A C171 H17B 109.5 . . ?
H17A C171 H17C 109.5 . . ?
H17B C171 H17C 109.5 . . ?
C46 C45 H45 120.2 . . ?
C46 C45 C44 119.5(3) . . ?
C44 C45 H45 120.2 . . ?
C11 C12 C17 124.4(3) . . ?
C13 C12 C11 117.7(3) . . ?
C13 C12 C17 117.9(3) . . ?
C11 C16 C18 124.5(3) . . ?
C15 C16 C11 118.0(3) . . ?
C15 C16 C18 117.4(3) . . ?
C32 C38 H38 108.1 . . ?
C32 C38 C382 109.9(2) . . ?
C32 C38 C381 112.9(2) . . ?
C382 C38 H38 108.1 . . ?
C382 C38 C381 109.4(2) . . ?
C381 C38 H38 108.1 . . ?
C21 C26 C28 123.5(3) . . ?
C25 C26 C21 117.7(3) . . ?
C25 C26 C28 118.7(3) . . ?
C44 C43 H43 120.5 . . ?
C42 C43 H43 120.5 . . ?
C42 C43 C44 119.0(3) . . ?
C37 C371 H37A 109.5 . . ?
C37 C371 H37B 109.5 . . ?
C37 C371 H37C 109.5 . . ?
H37A C371 H37B 109.5 . . ?
H37A C371 H37C 109.5 . . ?
H37B C371 H37C 109.5 . . ?
C21 C22 C27 125.7(3) . . ?
C23 C22 C21 117.0(3) . . ?
C23 C22 C27 117.2(3) . . ?
H18A C181 H18B 109.5 . . ?
H18A C181 H18C 109.5 . . ?
H18B C181 H18C 109.5 . . ?
C18 C181 H18A 109.5 . . ?
C18 C181 H18B 109.5 . . ?
C18 C181 H18C 109.5 . . ?
C26 C21 Sb1 119.6(2) . . ?
C26 C21 C22 121.7(3) . . ?
C22 C21 Sb1 118.5(2) . . ?
C15 C14 H14 119.9 . . ?
C13 C14 H14 119.9 . . ?
C13 C14 C15 120.3(3) . . ?
C38 C382 H38A 109.5 . . ?
C38 C382 H38B 109.5 . . ?
C38 C382 H38C 109.5 . . ?
H38A C382 H38B 109.5 . . ?
H38A C382 H38C 109.5 . . ?
H38B C382 H38C 109.5 . . ?
C17 C172 H17D 109.5 . . ?
C17 C172 H17E 109.5 . . ?
C17 C172 H17F 109.5 . . ?
H17D C172 H17E 109.5 . . ?
H17D C172 H17F 109.5 . . ?
H17E C172 H17F 109.5 . . ?
C16 C15 H15 119.6 . . ?
C14 C15 C16 120.8(3) . . ?
C14 C15 H15 119.6 . . ?
C24 C23 C22 121.6(3) . . ?
C24 C23 H23 119.2 . . ?
C22 C23 H23 119.2 . . ?
C16 C18 C181 113.9(3) . . ?
C16 C18 H18 108.0 . . ?
C16 C18 C182 109.6(2) . . ?
C181 C18 H18 108.0 . . ?
C181 C18 C182 109.0(3) . . ?
C182 C18 H18 108.0 . . ?
C45 C44 N2 120.4(3) . . ?
C43 C44 N2 118.6(3) . . ?
C43 C44 C45 121.0(3) . . ?
C31 C36 C37 124.7(3) . . ?
C35 C36 C31 118.1(3) . . ?
C35 C36 C37 117.2(3) . . ?
C12 C13 H13 119.3 . . ?
C14 C13 C12 121.4(3) . . ?
C14 C13 H13 119.3 . . ?
C18 C182 H18D 109.5 . . ?
C18 C182 H18E 109.5 . . ?
C18 C182 H18F 109.5 . . ?
H18D C182 H18E 109.5 . . ?
H18D C182 H18F 109.5 . . ?
H18E C182 H18F 109.5 . . ?
C22 C27 H27 108.0 . . ?
C22 C27 C272 111.9(3) . . ?
C22 C27 C271 110.6(3) . . ?
C272 C27 H27 108.0 . . ?
C272 C27 C271 110.2(3) . . ?
C271 C27 H27 108.0 . . ?
C24 C25 C26 121.5(3) . . ?
C24 C25 H25 119.3 . . ?
C26 C25 H25 119.3 . . ?
C37 C372 H37D 109.5 . . ?
C37 C372 H37E 109.5 . . ?
C37 C372 H37F 109.5 . . ?
H37D C372 H37E 109.5 . . ?
H37D C372 H37F 109.5 . . ?
H37E C372 H37F 109.5 . . ?
C33 C34 H34 119.9 . . ?
C33 C34 C35 120.1(3) . . ?
C35 C34 H34 119.9 . . ?
O2 C41 C46 122.8(3) . . ?
O2 C41 C42 123.1(3) . . ?
C46 C41 C42 114.1(3) . . ?
C43 C42 N1 116.7(3) . . ?
C43 C42 C41 123.3(3) . . ?
C41 C42 N1 120.0(3) . . ?
C26 C28 H28 107.2 . . ?
C26 C28 C281 112.7(3) . . ?
C281 C28 H28 107.2 . . ?
C282 C28 C26 111.2(3) . . ?
C282 C28 H28 107.2 . . ?
C282 C28 C281 111.0(3) . . ?
C36 C35 H35 119.4 . . ?
C34 C35 C36 121.2(3) . . ?
C34 C35 H35 119.4 . . ?
C28 C281 H28A 109.5 . . ?
C28 C281 H28B 109.5 . . ?
C28 C281 H28C 109.5 . . ?
H28A C281 H28B 109.5 . . ?
H28A C281 H28C 109.5 . . ?
H28B C281 H28C 109.5 . . ?
C27 C272 H27A 109.5 . . ?
C27 C272 H27B 109.5 . . ?
C27 C272 H27C 109.5 . . ?
H27A C272 H27B 109.5 . . ?
H27A C272 H27C 109.5 . . ?
H27B C272 H27C 109.5 . . ?
C38 C381 H38D 109.5 . . ?
C38 C381 H38E 109.5 . . ?
C38 C381 H38F 109.5 . . ?
H38D C381 H38E 109.5 . . ?
H38D C381 H38F 109.5 . . ?
H38E C381 H38F 109.5 . . ?
C28 C282 H28D 109.5 . . ?
C28 C282 H28E 109.5 . . ?
C28 C282 H28F 109.5 . . ?
H28D C282 H28E 109.5 . . ?
H28D C282 H28F 109.5 . . ?
H28E C282 H28F 109.5 . . ?
C27 C271 H27D 109.5 . . ?
C27 C271 H27E 109.5 . . ?
C27 C271 H27F 109.5 . . ?
H27D C271 H27E 109.5 . . ?
H27D C271 H27F 109.5 . . ?
H27E C271 H27F 109.5 . . ?
Cl1A C5A H5A 108.3 . . ?
Cl1A C5A Cl2A 110.8(3) . . ?
Cl2A C5A H5A 108.3 . . ?
Cl3A C5A H5A 108.3 . . ?
Cl3A C5A Cl1A 110.5(3) . . ?
Cl3A C5A Cl2A 110.5(3) . . ?
Cl4A C6A H6A 108.2 . . ?
Cl5A C6A H6A 108.2 . . ?
Cl5A C6A Cl4A 109.2(3) . . ?
Cl6A C6A H6A 108.2 . . ?
Cl6A C6A Cl4A 110.5(3) . . ?
Cl6A C6A Cl5A 112.4(4) . . ?
Cl1B C5B H5B 110.5 . . ?
Cl1B C5B Cl2B 108.6(12) . . ?
Cl1B C5B Cl3B 110.1(13) . . ?
Cl2B C5B H5B 110.5 . . ?
Cl2B C5B Cl3B 106.6(12) . . ?
Cl3B C5B H5B 110.5 . . ?
Cl5B C6B H6B 110.0 . . ?
Cl4B C6B H6B 110.0 . . ?
Cl4B C6B Cl5B 109.8(14) . . ?
Cl6B C6B H6B 110.0 . . ?
Cl6B C6B Cl5B 108.6(14) . . ?
Cl6B C6B Cl4B 108.4(14) . . ?

loop_
_geom_bond_atom_site_label_1
_geom_bond_atom_site_label_2
_geom_bond_distance
_geom_bond_site_symmetry_2
_geom_bond_publ_flag
Sb1 O1 1.8957(19) . ?
Sb1 C11 2.140(3) . ?
Sb1 C31 2.159(3) . ?
Sb1 C21 2.144(3) . ?
O1 H1 0.83(2) . ?
O2 C41 1.269(4) . ?
O5 N2 1.230(4) . ?
O6 N2 1.238(4) . ?
O3 N1 1.224(4) . ?
O4 N1 1.235(4) . ?
N2 C44 1.440(4) . ?
C11 C12 1.408(4) . ?
C11 C16 1.419(4) . ?
N1 C42 1.447(4) . ?
C31 C32 1.406(4) . ?
C31 C36 1.408(4) . ?
C17 H17 1.0000 . ?
C17 C171 1.533(4) . ?
C17 C12 1.523(4) . ?
C17 C172 1.542(4) . ?
C32 C33 1.403(4) . ?
C32 C38 1.515(4) . ?
C46 H46 0.9500 . ?
C46 C45 1.370(4) . ?
C46 C41 1.430(4) . ?
C33 H33 0.9500 . ?
C33 C34 1.374(5) . ?
C24 H24 0.9500 . ?
C24 C23 1.379(5) . ?
C24 C25 1.373(5) . ?
C37 H37 1.0000 . ?
C37 C371 1.527(4) . ?
C37 C36 1.515(4) . ?
C37 C372 1.534(4) . ?
C171 H17A 0.9800 . ?
C171 H17B 0.9800 . ?
C171 H17C 0.9800 . ?
C45 H45 0.9500 . ?
C45 C44 1.405(4) . ?
C12 C13 1.394(4) . ?
C16 C15 1.394(4) . ?
C16 C18 1.522(4) . ?
C38 H38 1.0000 . ?
C38 C382 1.533(4) . ?
C38 C381 1.536(4) . ?
C26 C21 1.415(4) . ?
C26 C25 1.391(5) . ?
C26 C28 1.518(4) . ?
C43 H43 0.9500 . ?
C43 C44 1.383(5) . ?
C43 C42 1.375(4) . ?
C371 H37A 0.9800 . ?
C371 H37B 0.9800 . ?
C371 H37C 0.9800 . ?
C22 C21 1.416(4) . ?
C22 C23 1.401(5) . ?
C22 C27 1.523(5) . ?
C181 H18A 0.9800 . ?
C181 H18B 0.9800 . ?
C181 H18C 0.9800 . ?
C181 C18 1.528(4) . ?
C14 H14 0.9500 . ?
C14 C15 1.384(5) . ?
C14 C13 1.382(5) . ?
C382 H38A 0.9800 . ?
C382 H38B 0.9800 . ?
C382 H38C 0.9800 . ?
C172 H17D 0.9800 . ?
C172 H17E 0.9800 . ?
C172 H17F 0.9800 . ?
C15 H15 0.9500 . ?
C23 H23 0.9500 . ?
C18 H18 1.0000 . ?
C18 C182 1.543(4) . ?
C36 C35 1.394(4) . ?
C13 H13 0.9500 . ?
C182 H18D 0.9800 . ?
C182 H18E 0.9800 . ?
C182 H18F 0.9800 . ?
C27 H27 1.0000 . ?
C27 C272 1.527(5) . ?
C27 C271 1.540(5) . ?
C25 H25 0.9500 . ?
C372 H37D 0.9800 . ?
C372 H37E 0.9800 . ?
C372 H37F 0.9800 . ?
C34 H34 0.9500 . ?
C34 C35 1.375(5) . ?
C41 C42 1.447(4) . ?
C28 H28 1.0000 . ?
C28 C281 1.544(4) . ?
C28 C282 1.515(5) . ?
C35 H35 0.9500 . ?
C281 H28A 0.9800 . ?
C281 H28B 0.9800 . ?
C281 H28C 0.9800 . ?
C272 H27A 0.9800 . ?
C272 H27B 0.9800 . ?
C272 H27C 0.9800 . ?
C381 H38D 0.9800 . ?
C381 H38E 0.9800 . ?
C381 H38F 0.9800 . ?
C282 H28D 0.9800 . ?
C282 H28E 0.9800 . ?
C282 H28F 0.9800 . ?
C271 H27D 0.9800 . ?
C271 H27E 0.9800 . ?
C271 H27F 0.9800 . ?
C5A H5A 1.0000 . ?
C5A Cl1A 1.748(5) . ?
C5A Cl2A 1.752(5) . ?
C5A Cl3A 1.746(5) . ?
C6A H6A 1.0000 . ?
C6A Cl4A 1.773(6) . ?
C6A Cl5A 1.760(6) . ?
C6A Cl6A 1.746(6) . ?
C5B H5B 1.0000 . ?
C5B Cl1B 1.740(16) . ?
C5B Cl2B 1.743(16) . ?
C5B Cl3B 1.745(16) . ?
C6B H6B 1.0000 . ?
C6B Cl5B 1.751(19) . ?
C6B Cl4B 1.743(19) . ?
C6B Cl6B 1.729(18) . ?

loop_
_geom_torsion_atom_site_label_1
_geom_torsion_atom_site_label_2
_geom_torsion_atom_site_label_3
_geom_torsion_atom_site_label_4
_geom_torsion
_geom_torsion_site_symmetry_1
_geom_torsion_site_symmetry_2
_geom_torsion_site_symmetry_3
_geom_torsion_site_symmetry_4
_geom_torsion_publ_flag
Sb1 C11 C12 C17 20.1(3) . . . . ?
Sb1 C11 C12 C13 -162.4(2) . . . . ?
Sb1 C11 C16 C15 162.7(2) . . . . ?
Sb1 C11 C16 C18 -21.7(3) . . . . ?
Sb1 C31 C32 C33 -171.7(2) . . . . ?
Sb1 C31 C32 C38 7.4(4) . . . . ?
Sb1 C31 C36 C37 -11.4(4) . . . . ?
Sb1 C31 C36 C35 170.5(2) . . . . ?
O2 C41 C42 N1 7.8(4) . . . . ?
O2 C41 C42 C43 -174.2(3) . . . . ?
O5 N2 C44 C45 179.7(3) . . . . ?
O5 N2 C44 C43 -3.0(4) . . . . ?
O6 N2 C44 C45 -0.9(4) . . . . ?
O6 N2 C44 C43 176.4(3) . . . . ?
O3 N1 C42 C43 -139.9(3) . . . . ?
O3 N1 C42 C41 38.3(4) . . . . ?
O4 N1 C42 C43 36.2(4) . . . . ?
O4 N1 C42 C41 -145.7(3) . . . . ?
C11 C12 C13 C14 -1.8(4) . . . . ?
C11 C16 C15 C14 1.2(4) . . . . ?
C11 C16 C18 C181 123.2(3) . . . . ?
C11 C16 C18 C182 -114.3(3) . . . . ?
C31 C32 C33 C34 0.4(5) . . . . ?
C31 C32 C38 C382 -105.3(3) . . . . ?
C31 C32 C38 C381 132.2(3) . . . . ?
C31 C36 C35 C34 2.1(5) . . . . ?
C17 C12 C13 C14 175.9(3) . . . . ?
C32 C31 C36 C37 173.9(3) . . . . ?
C32 C31 C36 C35 -4.1(4) . . . . ?
C32 C33 C34 C35 -2.4(5) . . . . ?
C46 C45 C44 N2 178.4(3) . . . . ?
C46 C45 C44 C43 1.2(4) . . . . ?
C46 C41 C42 N1 -173.6(3) . . . . ?
C46 C41 C42 C43 4.4(4) . . . . ?
C33 C32 C38 C382 73.8(3) . . . . ?
C33 C32 C38 C381 -48.7(4) . . . . ?
C33 C34 C35 C36 1.1(5) . . . . ?
C37 C36 C35 C34 -176.1(3) . . . . ?
C171 C17 C12 C11 -115.9(3) . . . . ?
C171 C17 C12 C13 66.6(3) . . . . ?
C45 C46 C41 O2 176.8(3) . . . . ?
C45 C46 C41 C42 -1.8(4) . . . . ?
C12 C11 C16 C15 -6.8(4) . . . . ?
C12 C11 C16 C18 168.9(3) . . . . ?
C16 C11 C12 C17 -170.5(2) . . . . ?
C16 C11 C12 C13 7.0(4) . . . . ?
C38 C32 C33 C34 -178.8(3) . . . . ?
C371 C37 C36 C31 112.0(3) . . . . ?
C371 C37 C36 C35 -69.9(4) . . . . ?
C21 C26 C25 C24 1.5(5) . . . . ?
C21 C26 C28 C281 -137.8(3) . . . . ?
C21 C26 C28 C282 96.9(4) . . . . ?
C21 C22 C23 C24 0.1(5) . . . . ?
C21 C22 C27 C272 109.7(3) . . . . ?
C21 C22 C27 C271 -127.0(3) . . . . ?
C172 C17 C12 C11 121.8(3) . . . . ?
C172 C17 C12 C13 -55.8(3) . . . . ?
C15 C16 C18 C181 -61.1(4) . . . . ?
C15 C16 C18 C182 61.4(3) . . . . ?
C15 C14 C13 C12 -3.6(4) . . . . ?
C23 C24 C25 C26 1.0(6) . . . . ?
C23 C22 C21 Sb1 177.1(2) . . . . ?
C23 C22 C21 C26 2.4(4) . . . . ?
C23 C22 C27 C272 -67.2(4) . . . . ?
C23 C22 C27 C271 56.1(4) . . . . ?
C18 C16 C15 C14 -174.7(3) . . . . ?
C44 C43 C42 N1 173.8(3) . . . . ?
C44 C43 C42 C41 -4.3(4) . . . . ?
C36 C31 C32 C33 2.8(4) . . . . ?
C36 C31 C32 C38 -178.0(3) . . . . ?
C13 C14 C15 C16 3.9(4) . . . . ?
C27 C22 C21 Sb1 0.2(4) . . . . ?
C27 C22 C21 C26 -174.5(3) . . . . ?
C27 C22 C23 C24 177.2(3) . . . . ?
C25 C24 C23 C22 -1.8(6) . . . . ?
C25 C26 C21 Sb1 -177.8(2) . . . . ?
C25 C26 C21 C22 -3.2(4) . . . . ?
C25 C26 C28 C281 43.3(4) . . . . ?
C25 C26 C28 C282 -82.0(4) . . . . ?
C372 C37 C36 C31 -123.7(3) . . . . ?
C372 C37 C36 C35 54.3(4) . . . . ?
C41 C46 C45 C44 -0.8(4) . . . . ?
C42 C43 C44 N2 -175.9(3) . . . . ?
C42 C43 C44 C45 1.3(4) . . . . ?
C28 C26 C21 Sb1 3.3(4) . . . . ?
C28 C26 C21 C22 177.9(3) . . . . ?
C28 C26 C25 C24 -179.5(3) . . . . ?

loop_
_exptl_oxdiff_crystal_face_indexfrac_h
_exptl_oxdiff_crystal_face_indexfrac_k
_exptl_oxdiff_crystal_face_indexfrac_l
_exptl_oxdiff_crystal_face_x
_exptl_oxdiff_crystal_face_y
_exptl_oxdiff_crystal_face_z
0.0008 -1.9975 -0.9987 -0.0317 -0.1236 0.1975
-0.0008 1.9975 0.9987 0.0317 0.1236 -0.1975
0.9986 -0.9989 2.0003 0.0490 0.1563 0.2099
-0.9986 0.9989 -2.0003 -0.0490 -0.1563 -0.2099
-0.9987 1.9977 -2.0007 -0.0199 -0.1407 -0.3180
-0.0007 0.9987 0.9991 0.0027 0.1080 -0.0894
0.0007 -0.9987 -0.9991 -0.0027 -0.1080 0.0894
-0.0013 0.9985 1.9987 -0.0236 0.2004 -0.0707
0.0006 0.0001 -0.9995 0.0263 -0.0924 -0.0187
-0.0006 -0.0001 0.9995 -0.0263 0.0924 0.0187
-0.0011 -0.9991 1.9995 -0.0817 0.1692 0.1456
-0.9985 0.0001 -1.9999 -0.0780 -0.1719 -0.1018
0.9983 1.9976 1.9991 0.1360 0.2031 -0.1145
-0.9983 -1.9976 -1.9991 -0.1360 -0.2031 0.1145
-0.0005 -0.9990 0.9999 -0.0553 0.0768 0.1269
1.0009 0.0005 -1.9983 0.1833 -0.1978 0.0268
-1.0009 -0.0005 1.9983 -0.1833 0.1978 -0.0268
-1.0007 -0.9993 1.9987 -0.2123 0.1822 0.0814
-1.0004 0.9985 0.9984 -0.1279 0.1209 -0.1537
1.0007 0.9993 -1.9987 0.2123 -0.1822 -0.0814
0.0004 1.9978 -1.0004 0.0844 -0.0612 -0.2350
-1.9986 -0.9991 -1.0007 -0.2640 -0.0821 -0.0391
-1.9988 -0.0003 -1.0011 -0.2349 -0.0665 -0.1473
1.9986 0.9991 1.0007 0.2640 0.0821 0.0391
1.9989 -0.9985 1.0015 0.2059 0.0509 0.2554
0.9991 0.0001 1.0003 0.1043 0.0795 0.0830
0.9990 0.9989 0.9999 0.1333 0.0951 -0.0251
0.0001 -0.9988 0.0004 -0.0290 -0.0156 0.1081
